data_7040902
loop_
_publ_author_name
'Shaffer, David W.'
'Bhowmick, Indrani'
'Rheingold, Arnold L.'
'Tsay, Charlene'
'Livesay, Brooke N.'
'Shores, Matthew P.'
'Yang, Jenny Y.'

_publ_section_title
;
 Spin-state diversity in a series of Co(ii) PNP pincer bromide complexes.
;
_journal_issue 44
_journal_name_full 'Dalton transactions (Cambridge, England : 2003)'
_journal_page_first 17910
_journal_page_last 17917
_journal_paper_doi 10.1039/c6dt03461f
_journal_volume 45
_journal_year 2016
_chemical_formula_sum 'C23.25 H43.5 Br2 Cl0.5 Co N P2'
_chemical_formula_weight 635.51
_chemical_name_systematic (PCNCP)CoBr2
_chemical_properties_physical 'Air-sensitive, Moisture-sensitive, Oxygen-sensitive'
_space_group_IT_number 2
_symmetry_cell_setting triclinic
_symmetry_space_group_name_Hall '-P 1'
_symmetry_space_group_name_H-M 'P -1'
_atom_sites_solution_hydrogens geom
_atom_sites_solution_primary direct
_atom_sites_solution_secondary difmap
_audit_block_doi 10.5517/ccdc.csd.cc13b3yh
_audit_creation_method SHELXL-97
_audit_update_record
;
2014-09-02 deposited with the CCDC.
2016-10-13 downloaded from the CCDC.
;
_cell_angle_alpha 94.7370(10)
_cell_angle_beta 91.7490(10)
_cell_angle_gamma 99.8640(10)
_cell_formula_units_Z 4
_cell_length_a 12.0654(3)
_cell_length_b 15.2061(5)
_cell_length_c 15.6909(5)
_cell_measurement_reflns_used 9896
_cell_measurement_temperature 100(2)
_cell_measurement_theta_max 26.41
_cell_measurement_theta_min 2.61
_cell_volume 2823.60(15)
_computing_cell_refinement 'Bruker SAINT'
_computing_data_collection 'Bruker APEX2'
_computing_data_reduction 'Bruker SAINT'
_computing_molecular_graphics 'Bruker SHELXTL'
_computing_publication_material 'Bruker SHELXTL'
_computing_structure_refinement 'SHELXL-97 (Sheldrick, 2008)'
_computing_structure_solution 'SHELXS-97 (Sheldrick, 2008)'
_diffrn_ambient_temperature 100(2)
_diffrn_measured_fraction_theta_full 0.995
_diffrn_measured_fraction_theta_max 0.990
_diffrn_measurement_device_type 'Bruker CMOS area detector'
_diffrn_measurement_method '\f and \w scans'
_diffrn_radiation_monochromator 'doubly curved mirrors'
_diffrn_radiation_source 'fine-focus sealed tube'
_diffrn_radiation_type MoK\a
_diffrn_radiation_wavelength 0.71073
_diffrn_reflns_av_R_equivalents 0.0337
_diffrn_reflns_av_sigmaI/netI 0.0325
_diffrn_reflns_limit_h_max 14
_diffrn_reflns_limit_h_min -15
_diffrn_reflns_limit_k_max 19
_diffrn_reflns_limit_k_min -19
_diffrn_reflns_limit_l_max 19
_diffrn_reflns_limit_l_min -19
_diffrn_reflns_number 38277
_diffrn_reflns_theta_full 25.00
_diffrn_reflns_theta_max 26.42
_diffrn_reflns_theta_min 2.41
_exptl_absorpt_coefficient_mu 3.610
_exptl_absorpt_correction_T_max 0.4208
_exptl_absorpt_correction_T_min 0.3124
_exptl_absorpt_correction_type multi-scan
_exptl_absorpt_process_details sadabs
_exptl_crystal_colour purple
_exptl_crystal_density_diffrn 1.495
_exptl_crystal_density_method 'not measured'
_exptl_crystal_description block
_exptl_crystal_F_000 1302
_exptl_crystal_recrystallization_method 'Re-crystallisation from solvent: pentane, dichloromethane'
_exptl_crystal_size_max 0.42
_exptl_crystal_size_mid 0.37
_exptl_crystal_size_min 0.29
_refine_diff_density_max 2.355
_refine_diff_density_min -1.672
_refine_diff_density_rms 0.089
_refine_ls_extinction_method none
_refine_ls_goodness_of_fit_ref 1.031
_refine_ls_hydrogen_treatment constr
_refine_ls_matrix_type full
_refine_ls_number_parameters 563
_refine_ls_number_reflns 11491
_refine_ls_number_restraints 0
_refine_ls_restrained_S_all 1.031
_refine_ls_R_factor_all 0.0354
_refine_ls_R_factor_gt 0.0296
_refine_ls_shift/su_max 0.002
_refine_ls_shift/su_mean 0.000
_refine_ls_structure_factor_coef Fsqd
_refine_ls_weighting_details 'calc w=1/[\s^2^(Fo^2^)+(0.0325P)^2^+4.5855P] where P=(Fo^2^+2Fc^2^)/3'
_refine_ls_weighting_scheme calc
_refine_ls_wR_factor_gt 0.0721
_refine_ls_wR_factor_ref 0.0750
_reflns_number_gt 10283
_reflns_number_total 11491
_reflns_threshold_expression >2sigma(I)
_cod_data_source_file c6dt03461f2.cif
_cod_data_source_block kub_dws01_0m
_cod_depositor_comments
;
The following automatic conversions were performed:

'_symmetry_cell_setting' value 'Triclinic' changed to 'triclinic'
according to
/usr/data/users/saulius/crontab/automatic-downloads/rss-feeds/RSC/lib/dictionaries/cif_core.dic
dictionary named 'cif_core.dic' version 2.4.2 from 2011-04-26.

Automatic conversion script
Id: cif_fix_values 4268 2015-11-12 08:31:59Z antanas 

 Adding full bibliography for 7040902--7040904.cif.
;
_cod_original_sg_symbol_H-M P-1
_cod_original_formula_sum 'C23.25 H43.50 Br2 Cl0.50 Co N P2'
_cod_database_code 7040902

loop_
_symmetry_equiv_pos_as_xyz
'x, y, z'
'-x, -y, -z'

loop_
_atom_site_label
_atom_site_type_symbol
_atom_site_fract_x
_atom_site_fract_y
_atom_site_fract_z
_atom_site_U_iso_or_equiv
_atom_site_adp_type
_atom_site_occupancy
_atom_site_symmetry_multiplicity
_atom_site_calc_flag
_atom_site_refinement_flags
_atom_site_disorder_assembly
_atom_site_disorder_group
Co1 Co 0.38724(3) 0.10829(2) 0.24516(2) 0.00872(7) Uani 1 1 d . . .
Co2A Co 0.84640(3) 0.69972(2) 0.26600(2) 0.00937(7) Uani 1 1 d . . .
Br1 Br 0.36164(2) -0.055326(16) 0.247538(15) 0.01245(6) Uani 1 1 d . . .
Br2 Br 0.32174(2) 0.126156(18) 0.098671(15) 0.01779(7) Uani 1 1 d . . .
Br3 Br 0.84022(2) 0.841948(17) 0.352647(15) 0.01413(6) Uani 1 1 d . . .
Br4 Br 0.75936(2) 0.578058(19) 0.348897(19) 0.02403(7) Uani 1 1 d . . .
P1 P 0.59261(5) 0.14726(4) 0.22796(4) 0.01111(13) Uani 1 1 d . . .
P2 P 0.23684(5) 0.16262(4) 0.32494(4) 0.00986(12) Uani 1 1 d . . .
P3 P 0.70184(5) 0.69193(4) 0.14787(4) 0.00928(12) Uani 1 1 d . . .
P4 P 1.03835(5) 0.66741(4) 0.27511(4) 0.00952(12) Uani 1 1 d . . .
N1 N 0.46302(17) 0.12736(13) 0.37978(13) 0.0106(4) Uani 1 1 d . . .
N2 N 0.93477(16) 0.78949(13) 0.17105(12) 0.0089(4) Uani 1 1 d . . .
C1 C 0.3055(2) 0.19635(17) 0.43105(16) 0.0144(5) Uani 1 1 d . . .
H1A H 0.3316 0.2620 0.4367 0.017 Uiso 1 1 calc R . .
H1B H 0.2498 0.1822 0.4751 0.017 Uiso 1 1 calc R . .
C2 C 0.4043(2) 0.15064(16) 0.44743(15) 0.0127(5) Uani 1 1 d . . .
C3 C 0.4395(2) 0.14129(18) 0.53105(16) 0.0182(5) Uani 1 1 d . . .
H3A H 0.3946 0.1542 0.5776 0.022 Uiso 1 1 calc R . .
C4 C 0.5408(2) 0.11298(18) 0.54516(17) 0.0199(6) Uani 1 1 d . . .
H4A H 0.5661 0.1055 0.6016 0.024 Uiso 1 1 calc R . .
C5 C 0.6049(2) 0.09573(18) 0.47657(17) 0.0176(5) Uani 1 1 d . . .
H5A H 0.6764 0.0790 0.4854 0.021 Uiso 1 1 calc R . .
C6 C 0.5638(2) 0.10298(16) 0.39452(16) 0.0120(5) Uani 1 1 d . . .
C7 C 0.6323(2) 0.08672(17) 0.31784(16) 0.0140(5) Uani 1 1 d . . .
H7A H 0.6204 0.0217 0.2999 0.017 Uiso 1 1 calc R . .
H7B H 0.7133 0.1068 0.3337 0.017 Uiso 1 1 calc R . .
C8 C 0.6649(2) 0.26706(17) 0.25330(18) 0.0175(5) Uani 1 1 d . . .
C9 C 0.7940(2) 0.2815(2) 0.2524(2) 0.0295(7) Uani 1 1 d . . .
H9A H 0.8252 0.3433 0.2743 0.044 Uiso 1 1 calc R . .
H9B H 0.8169 0.2703 0.1937 0.044 Uiso 1 1 calc R . .
H9C H 0.8222 0.2400 0.2888 0.044 Uiso 1 1 calc R . .
C10 C 0.6330(2) 0.30033(18) 0.34281(18) 0.0219(6) Uani 1 1 d . . .
H10A H 0.6653 0.3640 0.3549 0.033 Uiso 1 1 calc R . .
H10B H 0.6626 0.2659 0.3856 0.033 Uiso 1 1 calc R . .
H10C H 0.5508 0.2923 0.3450 0.033 Uiso 1 1 calc R . .
C11 C 0.6190(2) 0.32541(19) 0.18955(19) 0.0240(6) Uani 1 1 d . . .
H11A H 0.6456 0.3889 0.2080 0.036 Uiso 1 1 calc R . .
H11B H 0.5365 0.3130 0.1876 0.036 Uiso 1 1 calc R . .
H11C H 0.6456 0.3115 0.1325 0.036 Uiso 1 1 calc R . .
C12 C 0.6565(2) 0.09134(19) 0.13459(17) 0.0180(5) Uani 1 1 d . . .
C13 C 0.7757(2) 0.0725(2) 0.1550(2) 0.0270(7) Uani 1 1 d . . .
H13A H 0.8005 0.0380 0.1058 0.041 Uiso 1 1 calc R . .
H13B H 0.7743 0.0381 0.2052 0.041 Uiso 1 1 calc R . .
H13C H 0.8280 0.1294 0.1669 0.041 Uiso 1 1 calc R . .
C14 C 0.5793(2) 0.00087(19) 0.11067(18) 0.0205(6) Uani 1 1 d . . .
H14A H 0.6096 -0.0310 0.0624 0.031 Uiso 1 1 calc R . .
H14B H 0.5037 0.0110 0.0944 0.031 Uiso 1 1 calc R . .
H14C H 0.5752 -0.0351 0.1599 0.031 Uiso 1 1 calc R . .
C15 C 0.6568(3) 0.1462(2) 0.05678(19) 0.0270(7) Uani 1 1 d . . .
H15A H 0.6707 0.1093 0.0053 0.041 Uiso 1 1 calc R . .
H15B H 0.7162 0.1992 0.0656 0.041 Uiso 1 1 calc R . .
H15C H 0.5836 0.1651 0.0497 0.041 Uiso 1 1 calc R . .
C16 C 0.1937(2) 0.26884(17) 0.29336(17) 0.0170(5) Uani 1 1 d . . .
C17 C 0.1087(2) 0.2483(2) 0.21685(18) 0.0228(6) Uani 1 1 d . . .
H17A H 0.0965 0.3045 0.1949 0.034 Uiso 1 1 calc R . .
H17B H 0.0372 0.2159 0.2350 0.034 Uiso 1 1 calc R . .
H17C H 0.1380 0.2114 0.1717 0.034 Uiso 1 1 calc R . .
C18 C 0.3024(2) 0.32577(19) 0.2649(2) 0.0235(6) Uani 1 1 d . . .
H18A H 0.2864 0.3836 0.2495 0.035 Uiso 1 1 calc R . .
H18B H 0.3303 0.2942 0.2153 0.035 Uiso 1 1 calc R . .
H18C H 0.3597 0.3357 0.3120 0.035 Uiso 1 1 calc R . .
C19 C 0.1459(3) 0.32257(19) 0.36632(19) 0.0237(6) Uani 1 1 d . . .
H19A H 0.1303 0.3788 0.3464 0.036 Uiso 1 1 calc R . .
H19B H 0.2009 0.3358 0.4149 0.036 Uiso 1 1 calc R . .
H19C H 0.0760 0.2874 0.3842 0.036 Uiso 1 1 calc R . .
C20 C 0.1119(2) 0.07567(17) 0.34412(16) 0.0132(5) Uani 1 1 d . . .
C21 C 0.0689(2) 0.02550(18) 0.25724(17) 0.0177(5) Uani 1 1 d . . .
H21A H 0.0071 -0.0234 0.2659 0.026 Uiso 1 1 calc R . .
H21B H 0.1303 0.0009 0.2300 0.026 Uiso 1 1 calc R . .
H21C H 0.0418 0.0670 0.2204 0.026 Uiso 1 1 calc R . .
C22 C 0.0157(2) 0.11185(18) 0.38943(18) 0.0187(5) Uani 1 1 d . . .
H22A H -0.0427 0.0617 0.4011 0.028 Uiso 1 1 calc R . .
H22B H -0.0165 0.1509 0.3526 0.028 Uiso 1 1 calc R . .
H22C H 0.0450 0.1461 0.4435 0.028 Uiso 1 1 calc R . .
C23 C 0.1542(2) 0.00980(17) 0.40152(17) 0.0165(5) Uani 1 1 d . . .
H23A H 0.0940 -0.0415 0.4061 0.025 Uiso 1 1 calc R . .
H23B H 0.1761 0.0401 0.4586 0.025 Uiso 1 1 calc R . .
H23C H 0.2194 -0.0111 0.3763 0.025 Uiso 1 1 calc R . .
C24 C 1.1147(2) 0.76925(16) 0.23493(16) 0.0117(5) Uani 1 1 d . . .
H24A H 1.1348 0.8159 0.2834 0.014 Uiso 1 1 calc R . .
H24B H 1.1856 0.7562 0.2108 0.014 Uiso 1 1 calc R . .
C25 C 1.0479(2) 0.80516(16) 0.16730(15) 0.0107(5) Uani 1 1 d . . .
C26 C 1.1027(2) 0.85587(17) 0.10632(16) 0.0146(5) Uani 1 1 d . . .
H26A H 1.1824 0.8646 0.1039 0.018 Uiso 1 1 calc R . .
C27 C 1.0389(2) 0.89339(17) 0.04924(16) 0.0157(5) Uani 1 1 d . . .
H27A H 1.0744 0.9282 0.0069 0.019 Uiso 1 1 calc R . .
C28 C 0.9226(2) 0.87986(17) 0.05420(16) 0.0142(5) Uani 1 1 d . . .
H28A H 0.8778 0.9061 0.0161 0.017 Uiso 1 1 calc R . .
C29 C 0.8732(2) 0.82742(16) 0.11567(15) 0.0103(5) Uani 1 1 d . . .
C30 C 0.7466(2) 0.80771(16) 0.12160(15) 0.0115(5) Uani 1 1 d . . .
H30A H 0.7100 0.8164 0.0663 0.014 Uiso 1 1 calc R . .
H30B H 0.7232 0.8497 0.1664 0.014 Uiso 1 1 calc R . .
C31 C 0.7007(2) 0.62142(17) 0.04271(16) 0.0129(5) Uani 1 1 d . . .
C32 C 0.7090(2) 0.52556(17) 0.06264(17) 0.0165(5) Uani 1 1 d . . .
H32A H 0.7098 0.4879 0.0090 0.025 Uiso 1 1 calc R . .
H32B H 0.6439 0.5014 0.0947 0.025 Uiso 1 1 calc R . .
H32C H 0.7784 0.5262 0.0969 0.025 Uiso 1 1 calc R . .
C33 C 0.5970(2) 0.61984(18) -0.01702(17) 0.0176(5) Uani 1 1 d . . .
H33A H 0.6068 0.5876 -0.0722 0.026 Uiso 1 1 calc R . .
H33B H 0.5883 0.6814 -0.0258 0.026 Uiso 1 1 calc R . .
H33C H 0.5297 0.5895 0.0089 0.026 Uiso 1 1 calc R . .
C34 C 0.8033(2) 0.65951(17) -0.00735(16) 0.0147(5) Uani 1 1 d . . .
H34A H 0.8117 0.6168 -0.0560 0.022 Uiso 1 1 calc R . .
H34B H 0.8713 0.6695 0.0304 0.022 Uiso 1 1 calc R . .
H34C H 0.7921 0.7165 -0.0283 0.022 Uiso 1 1 calc R . .
C35 C 0.5540(2) 0.68794(17) 0.18438(16) 0.0131(5) Uani 1 1 d . . .
C36 C 0.5630(2) 0.73963(19) 0.27316(17) 0.0173(5) Uani 1 1 d . . .
H36A H 0.4878 0.7361 0.2959 0.026 Uiso 1 1 calc R . .
H36B H 0.5959 0.8025 0.2686 0.026 Uiso 1 1 calc R . .
H36C H 0.6110 0.7133 0.3117 0.026 Uiso 1 1 calc R . .
C37 C 0.5036(2) 0.58976(18) 0.19494(18) 0.0183(5) Uani 1 1 d . . .
H37A H 0.4328 0.5872 0.2245 0.027 Uiso 1 1 calc R . .
H37B H 0.5568 0.5631 0.2286 0.027 Uiso 1 1 calc R . .
H37C H 0.4889 0.5564 0.1384 0.027 Uiso 1 1 calc R . .
C38 C 0.4763(2) 0.73105(18) 0.12666(18) 0.0187(5) Uani 1 1 d . . .
H38A H 0.4072 0.7372 0.1561 0.028 Uiso 1 1 calc R . .
H38B H 0.4571 0.6930 0.0730 0.028 Uiso 1 1 calc R . .
H38C H 0.5152 0.7903 0.1142 0.028 Uiso 1 1 calc R . .
C39 C 1.1076(2) 0.66839(17) 0.38477(16) 0.0140(5) Uani 1 1 d . . .
C40 C 1.0561(2) 0.73475(19) 0.44355(17) 0.0198(6) Uani 1 1 d . . .
H40A H 1.0899 0.7383 0.5016 0.030 Uiso 1 1 calc R . .
H40B H 0.9746 0.7143 0.4447 0.030 Uiso 1 1 calc R . .
H40C H 1.0707 0.7941 0.4219 0.030 Uiso 1 1 calc R . .
C41 C 1.0791(2) 0.57590(19) 0.41917(18) 0.0214(6) Uani 1 1 d . . .
H41A H 1.1052 0.5801 0.4794 0.032 Uiso 1 1 calc R . .
H41B H 1.1164 0.5331 0.3857 0.032 Uiso 1 1 calc R . .
H41C H 0.9974 0.5554 0.4144 0.032 Uiso 1 1 calc R . .
C42 C 1.2358(2) 0.69977(19) 0.38762(18) 0.0193(6) Uani 1 1 d . . .
H42A H 1.2661 0.7016 0.4465 0.029 Uiso 1 1 calc R . .
H42B H 1.2527 0.7597 0.3675 0.029 Uiso 1 1 calc R . .
H42C H 1.2704 0.6579 0.3506 0.029 Uiso 1 1 calc R . .
C43 C 1.0726(2) 0.57283(17) 0.20125(17) 0.0148(5) Uani 1 1 d . . .
C44 C 0.9912(2) 0.48684(18) 0.21614(19) 0.0211(6) Uani 1 1 d . . .
H44A H 1.0012 0.4388 0.1730 0.032 Uiso 1 1 calc R . .
H44B H 0.9135 0.4976 0.2116 0.032 Uiso 1 1 calc R . .
H44C H 1.0068 0.4691 0.2733 0.032 Uiso 1 1 calc R . .
C45 C 1.0512(2) 0.59544(19) 0.10981(17) 0.0205(6) Uani 1 1 d . . .
H45A H 1.0614 0.5450 0.0695 0.031 Uiso 1 1 calc R . .
H45B H 1.1044 0.6490 0.0983 0.031 Uiso 1 1 calc R . .
H45C H 0.9740 0.6068 0.1029 0.031 Uiso 1 1 calc R . .
C46 C 1.1949(2) 0.55844(19) 0.21067(19) 0.0204(6) Uani 1 1 d . . .
H46A H 1.2089 0.5134 0.1658 0.031 Uiso 1 1 calc R . .
H46B H 1.2081 0.5376 0.2669 0.031 Uiso 1 1 calc R . .
H46C H 1.2459 0.6151 0.2053 0.031 Uiso 1 1 calc R . .
C47 C 0.4866(13) 0.4804(10) 0.4862(10) 0.085(4) Uiso 0.50 1 d P A -1
H47A H 0.4833 0.5225 0.5373 0.102 Uiso 0.50 1 calc PR A -1
H47B H 0.5563 0.5066 0.4593 0.102 Uiso 0.50 1 calc PR A -1
Cl1 Cl 0.5348(2) 0.4087(2) 0.53161(19) 0.0827(6) Uani 0.50 1 d P A -1
Cl2 Cl 0.4102(2) 0.5120(2) 0.43311(19) 0.0827(6) Uani 0.50 1 d P A -1

loop_
_atom_site_aniso_label
_atom_site_aniso_U_11
_atom_site_aniso_U_22
_atom_site_aniso_U_33
_atom_site_aniso_U_23
_atom_site_aniso_U_13
_atom_site_aniso_U_12
Co1 0.00931(15) 0.01064(16) 0.00683(15) 0.00161(12) 0.00103(11) 0.00298(12)
Co2A 0.00792(15) 0.01049(16) 0.00968(16) 0.00192(12) 0.00115(12) 0.00092(12)
Br1 0.01362(12) 0.01082(12) 0.01266(12) 0.00095(9) -0.00067(9) 0.00169(9)
Br2 0.02165(13) 0.02698(15) 0.00829(12) 0.00348(10) 0.00041(9) 0.01335(11)
Br3 0.01363(12) 0.01649(13) 0.01142(12) -0.00216(9) 0.00324(9) 0.00141(9)
Br4 0.01460(13) 0.02636(15) 0.03239(16) 0.01956(12) 0.00210(11) -0.00115(11)
P1 0.0097(3) 0.0131(3) 0.0110(3) 0.0026(2) 0.0022(2) 0.0021(2)
P2 0.0115(3) 0.0094(3) 0.0092(3) 0.0006(2) 0.0028(2) 0.0030(2)
P3 0.0087(3) 0.0093(3) 0.0094(3) 0.0002(2) -0.0001(2) 0.0007(2)
P4 0.0078(3) 0.0087(3) 0.0119(3) 0.0009(2) 0.0005(2) 0.0010(2)
N1 0.0128(10) 0.0088(10) 0.0087(10) 0.0003(8) -0.0001(8) -0.0019(8)
N2 0.0103(10) 0.0075(9) 0.0084(10) -0.0007(8) 0.0019(7) 0.0002(7)
C1 0.0162(12) 0.0140(12) 0.0112(12) -0.0042(10) 0.0042(9) -0.0003(10)
C2 0.0166(12) 0.0100(12) 0.0087(11) -0.0016(9) -0.0001(9) -0.0044(9)
C3 0.0230(14) 0.0194(14) 0.0089(12) -0.0009(10) 0.0010(10) -0.0050(11)
C4 0.0279(15) 0.0197(14) 0.0085(12) 0.0034(10) -0.0070(10) -0.0057(11)
C5 0.0179(13) 0.0158(13) 0.0172(13) 0.0036(10) -0.0058(10) -0.0024(10)
C6 0.0125(12) 0.0089(11) 0.0129(12) 0.0016(9) -0.0028(9) -0.0026(9)
C7 0.0115(12) 0.0144(12) 0.0164(13) 0.0025(10) -0.0010(9) 0.0029(9)
C8 0.0168(13) 0.0129(13) 0.0220(14) 0.0051(11) 0.0022(10) -0.0017(10)
C9 0.0162(14) 0.0227(15) 0.047(2) 0.0080(14) 0.0026(13) -0.0047(11)
C10 0.0259(15) 0.0128(13) 0.0242(15) -0.0002(11) 0.0010(11) -0.0035(11)
C11 0.0269(15) 0.0179(14) 0.0285(16) 0.0113(12) 0.0060(12) 0.0024(11)
C12 0.0162(13) 0.0235(14) 0.0161(13) 0.0025(11) 0.0087(10) 0.0070(11)
C13 0.0153(14) 0.0335(17) 0.0340(17) 0.0005(13) 0.0081(12) 0.0093(12)
C14 0.0212(14) 0.0240(15) 0.0169(13) -0.0030(11) 0.0057(11) 0.0072(11)
C15 0.0320(16) 0.0330(17) 0.0180(14) 0.0067(12) 0.0132(12) 0.0066(13)
C16 0.0200(13) 0.0118(12) 0.0221(14) 0.0054(10) 0.0079(11) 0.0082(10)
C17 0.0236(14) 0.0277(15) 0.0231(15) 0.0108(12) 0.0066(11) 0.0165(12)
C18 0.0273(15) 0.0145(13) 0.0320(16) 0.0092(12) 0.0117(12) 0.0078(11)
C19 0.0301(16) 0.0159(14) 0.0289(16) 0.0032(12) 0.0116(12) 0.0125(12)
C20 0.0138(12) 0.0125(12) 0.0133(12) 0.0011(10) 0.0039(9) 0.0021(9)
C21 0.0153(13) 0.0180(13) 0.0180(13) -0.0032(11) 0.0001(10) 0.0006(10)
C22 0.0166(13) 0.0195(14) 0.0212(14) 0.0019(11) 0.0089(10) 0.0048(10)
C23 0.0175(13) 0.0141(13) 0.0187(13) 0.0052(10) 0.0060(10) 0.0020(10)
C24 0.0084(11) 0.0115(12) 0.0145(12) 0.0012(9) 0.0014(9) -0.0004(9)
C25 0.0121(11) 0.0088(11) 0.0102(11) -0.0024(9) 0.0006(9) 0.0004(9)
C26 0.0139(12) 0.0159(13) 0.0131(12) 0.0002(10) 0.0057(9) -0.0004(10)
C27 0.0206(13) 0.0140(12) 0.0110(12) 0.0030(10) 0.0041(10) -0.0024(10)
C28 0.0186(13) 0.0124(12) 0.0116(12) 0.0027(10) -0.0005(10) 0.0016(10)
C29 0.0125(12) 0.0081(11) 0.0095(11) -0.0022(9) 0.0013(9) 0.0009(9)
C30 0.0126(12) 0.0116(12) 0.0103(12) 0.0010(9) -0.0008(9) 0.0027(9)
C31 0.0144(12) 0.0132(12) 0.0098(12) -0.0029(9) -0.0012(9) 0.0011(9)
C32 0.0196(13) 0.0117(12) 0.0175(13) -0.0001(10) -0.0007(10) 0.0016(10)
C33 0.0199(13) 0.0162(13) 0.0154(13) -0.0010(10) -0.0055(10) 0.0017(10)
C34 0.0190(13) 0.0144(12) 0.0099(12) -0.0015(10) 0.0026(10) 0.0016(10)
C35 0.0086(11) 0.0150(12) 0.0150(12) -0.0003(10) 0.0002(9) 0.0007(9)
C36 0.0116(12) 0.0235(14) 0.0166(13) -0.0024(11) 0.0035(10) 0.0037(10)
C37 0.0119(12) 0.0172(13) 0.0245(14) 0.0026(11) 0.0018(10) -0.0017(10)
C38 0.0130(12) 0.0196(14) 0.0240(14) 0.0010(11) -0.0017(10) 0.0049(10)
C39 0.0147(12) 0.0154(13) 0.0126(12) 0.0013(10) -0.0007(9) 0.0049(10)
C40 0.0245(14) 0.0258(15) 0.0111(12) 0.0014(11) 0.0007(10) 0.0103(11)
C41 0.0232(14) 0.0207(14) 0.0216(14) 0.0093(11) -0.0036(11) 0.0050(11)
C42 0.0160(13) 0.0226(14) 0.0182(13) 0.0000(11) -0.0058(10) 0.0021(11)
C43 0.0132(12) 0.0122(12) 0.0184(13) -0.0024(10) -0.0021(10) 0.0029(9)
C44 0.0187(13) 0.0122(13) 0.0315(16) -0.0003(11) -0.0048(11) 0.0021(10)
C45 0.0245(14) 0.0185(14) 0.0182(14) -0.0071(11) -0.0037(11) 0.0078(11)
C46 0.0165(13) 0.0190(14) 0.0264(15) -0.0056(11) -0.0005(11) 0.0084(10)
Cl1 0.0696(13) 0.1197(18) 0.0698(13) 0.0406(13) 0.0039(9) 0.0318(11)
Cl2 0.0696(13) 0.1197(18) 0.0698(13) 0.0406(13) 0.0039(9) 0.0318(11)

loop_
_atom_type_symbol
_atom_type_description
_atom_type_scat_dispersion_real
_atom_type_scat_dispersion_imag
_atom_type_scat_source
C C 0.0033 0.0016 'International Tables Vol C Tables 4.2.6.8 and 6.1.1.4'
H H 0.0000 0.0000 'International Tables Vol C Tables 4.2.6.8 and 6.1.1.4'
N N 0.0061 0.0033 'International Tables Vol C Tables 4.2.6.8 and 6.1.1.4'
P P 0.1023 0.0942 'International Tables Vol C Tables 4.2.6.8 and 6.1.1.4'
Co Co 0.3494 0.9721 'International Tables Vol C Tables 4.2.6.8 and 6.1.1.4'
Br Br -0.2901 2.4595 'International Tables Vol C Tables 4.2.6.8 and 6.1.1.4'
Cl Cl 0.1484 0.1585 'International Tables Vol C Tables 4.2.6.8 and 6.1.1.4'

loop_
_citation_id
_citation_doi
_citation_year
1 10.1021/ic5021725 2014

loop_
_geom_angle_atom_site_label_1
_geom_angle_atom_site_label_2
_geom_angle_atom_site_label_3
_geom_angle
N1 Co1 P2 78.59(5)
N1 Co1 Br1 90.70(5)
P2 Co1 Br1 108.453(19)
N1 Co1 Br2 166.25(5)
P2 Co1 Br2 99.454(19)
Br1 Co1 Br2 102.751(14)
N1 Co1 P1 75.43(5)
P2 Co1 P1 140.14(2)
Br1 Co1 P1 101.615(19)
Br2 Co1 P1 98.753(19)
N2 Co2A P4 77.99(5)
N2 Co2A Br4 168.48(5)
P4 Co2A Br4 96.724(19)
N2 Co2A Br3 84.53(5)
P4 Co2A Br3 108.996(19)
Br4 Co2A Br3 106.925(15)
N2 Co2A P3 76.22(5)
P4 Co2A P3 134.61(2)
Br4 Co2A P3 101.277(19)
Br3 Co2A P3 104.978(19)
C7 P1 C12 102.43(12)
C7 P1 C8 105.65(12)
C12 P1 C8 111.39(12)
C7 P1 Co1 95.18(8)
C12 P1 Co1 118.88(9)
C8 P1 Co1 119.10(9)
C1 P2 C20 104.64(11)
C1 P2 C16 103.00(12)
C20 P2 C16 111.86(12)
C1 P2 Co1 102.09(8)
C20 P2 Co1 115.92(8)
C16 P2 Co1 117.00(8)
C30 P3 C35 104.74(11)
C30 P3 C31 104.71(11)
C35 P3 C31 110.22(11)
C30 P3 Co2A 95.34(8)
C35 P3 Co2A 114.31(8)
C31 P3 Co2A 123.86(8)
C24 P4 C43 104.88(12)
C24 P4 C39 102.83(11)
C43 P4 C39 110.63(11)
C24 P4 Co2A 99.51(8)
C43 P4 Co2A 117.85(8)
C39 P4 Co2A 118.16(8)
C6 N1 C2 118.7(2)
C6 N1 Co1 118.82(16)
C2 N1 Co1 121.86(16)
C25 N2 C29 118.7(2)
C25 N2 Co2A 121.63(16)
C29 N2 Co2A 119.69(15)
C2 C1 P2 112.87(17)
C2 C1 H1A 109.0
P2 C1 H1A 109.0
C2 C1 H1B 109.0
P2 C1 H1B 109.0
H1A C1 H1B 107.8
N1 C2 C3 121.7(2)
N1 C2 C1 118.0(2)
C3 C2 C1 120.0(2)
C4 C3 C2 118.9(2)
C4 C3 H3A 120.6
C2 C3 H3A 120.6
C5 C4 C3 119.4(2)
C5 C4 H4A 120.3
C3 C4 H4A 120.3
C4 C5 C6 119.2(2)
C4 C5 H5A 120.4
C6 C5 H5A 120.4
N1 C6 C5 121.9(2)
N1 C6 C7 117.2(2)
C5 C6 C7 120.9(2)
C6 C7 P1 111.15(17)
C6 C7 H7A 109.4
P1 C7 H7A 109.4
C6 C7 H7B 109.4
P1 C7 H7B 109.4
H7A C7 H7B 108.0
C9 C8 C10 107.8(2)
C9 C8 C11 109.9(2)
C10 C8 C11 106.8(2)
C9 C8 P1 114.7(2)
C10 C8 P1 108.71(18)
C11 C8 P1 108.69(19)
C8 C9 H9A 109.5
C8 C9 H9B 109.5
H9A C9 H9B 109.5
C8 C9 H9C 109.5
H9A C9 H9C 109.5
H9B C9 H9C 109.5
C8 C10 H10A 109.5
C8 C10 H10B 109.5
H10A C10 H10B 109.5
C8 C10 H10C 109.5
H10A C10 H10C 109.5
H10B C10 H10C 109.5
C8 C11 H11A 109.5
C8 C11 H11B 109.5
H11A C11 H11B 109.5
C8 C11 H11C 109.5
H11A C11 H11C 109.5
H11B C11 H11C 109.5
C15 C12 C14 107.4(2)
C15 C12 C13 110.4(2)
C14 C12 C13 107.7(2)
C15 C12 P1 110.60(19)
C14 C12 P1 106.52(17)
C13 C12 P1 113.8(2)
C12 C13 H13A 109.5
C12 C13 H13B 109.5
H13A C13 H13B 109.5
C12 C13 H13C 109.5
H13A C13 H13C 109.5
H13B C13 H13C 109.5
C12 C14 H14A 109.5
C12 C14 H14B 109.5
H14A C14 H14B 109.5
C12 C14 H14C 109.5
H14A C14 H14C 109.5
H14B C14 H14C 109.5
C12 C15 H15A 109.5
C12 C15 H15B 109.5
H15A C15 H15B 109.5
C12 C15 H15C 109.5
H15A C15 H15C 109.5
H15B C15 H15C 109.5
C17 C16 C19 109.9(2)
C17 C16 C18 108.5(2)
C19 C16 C18 108.8(2)
C17 C16 P2 110.20(18)
C19 C16 P2 114.04(19)
C18 C16 P2 105.16(17)
C16 C17 H17A 109.5
C16 C17 H17B 109.5
H17A C17 H17B 109.5
C16 C17 H17C 109.5
H17A C17 H17C 109.5
H17B C17 H17C 109.5
C16 C18 H18A 109.5
C16 C18 H18B 109.5
H18A C18 H18B 109.5
C16 C18 H18C 109.5
H18A C18 H18C 109.5
H18B C18 H18C 109.5
C16 C19 H19A 109.5
C16 C19 H19B 109.5
H19A C19 H19B 109.5
C16 C19 H19C 109.5
H19A C19 H19C 109.5
H19B C19 H19C 109.5
C22 C20 C21 110.3(2)
C22 C20 C23 107.5(2)
C21 C20 C23 109.0(2)
C22 C20 P2 115.09(18)
C21 C20 P2 107.74(17)
C23 C20 P2 106.95(17)
C20 C21 H21A 109.5
C20 C21 H21B 109.5
H21A C21 H21B 109.5
C20 C21 H21C 109.5
H21A C21 H21C 109.5
H21B C21 H21C 109.5
C20 C22 H22A 109.5
C20 C22 H22B 109.5
H22A C22 H22B 109.5
C20 C22 H22C 109.5
H22A C22 H22C 109.5
H22B C22 H22C 109.5
C20 C23 H23A 109.5
C20 C23 H23B 109.5
H23A C23 H23B 109.5
C20 C23 H23C 109.5
H23A C23 H23C 109.5
H23B C23 H23C 109.5
C25 C24 P4 113.02(16)
C25 C24 H24A 109.0
P4 C24 H24A 109.0
C25 C24 H24B 109.0
P4 C24 H24B 109.0
H24A C24 H24B 107.8
N2 C25 C26 122.2(2)
N2 C25 C24 117.4(2)
C26 C25 C24 120.3(2)
C27 C26 C25 118.6(2)
C27 C26 H26A 120.7
C25 C26 H26A 120.7
C26 C27 C28 119.6(2)
C26 C27 H27A 120.2
C28 C27 H27A 120.2
C29 C28 C27 118.8(2)
C29 C28 H28A 120.6
C27 C28 H28A 120.6
N2 C29 C28 122.0(2)
N2 C29 C30 117.0(2)
C28 C29 C30 120.9(2)
C29 C30 P3 109.94(16)
C29 C30 H30A 109.7
P3 C30 H30A 109.7
C29 C30 H30B 109.7
P3 C30 H30B 109.7
H30A C30 H30B 108.2
C32 C31 C33 109.6(2)
C32 C31 C34 109.4(2)
C33 C31 C34 105.9(2)
C32 C31 P3 107.95(17)
C33 C31 P3 114.63(17)
C34 C31 P3 109.21(16)
C31 C32 H32A 109.5
C31 C32 H32B 109.5
H32A C32 H32B 109.5
C31 C32 H32C 109.5
H32A C32 H32C 109.5
H32B C32 H32C 109.5
C31 C33 H33A 109.5
C31 C33 H33B 109.5
H33A C33 H33B 109.5
C31 C33 H33C 109.5
H33A C33 H33C 109.5
H33B C33 H33C 109.5
C31 C34 H34A 109.5
C31 C34 H34B 109.5
H34A C34 H34B 109.5
C31 C34 H34C 109.5
H34A C34 H34C 109.5
H34B C34 H34C 109.5
C36 C35 C37 107.6(2)
C36 C35 C38 107.4(2)
C37 C35 C38 111.3(2)
C36 C35 P3 106.96(16)
C37 C35 P3 108.12(17)
C38 C35 P3 115.15(18)
C35 C36 H36A 109.5
C35 C36 H36B 109.5
H36A C36 H36B 109.5
C35 C36 H36C 109.5
H36A C36 H36C 109.5
H36B C36 H36C 109.5
C35 C37 H37A 109.5
C35 C37 H37B 109.5
H37A C37 H37B 109.5
C35 C37 H37C 109.5
H37A C37 H37C 109.5
H37B C37 H37C 109.5
C35 C38 H38A 109.5
C35 C38 H38B 109.5
H38A C38 H38B 109.5
C35 C38 H38C 109.5
H38A C38 H38C 109.5
H38B C38 H38C 109.5
C40 C39 C41 107.7(2)
C40 C39 C42 108.3(2)
C41 C39 C42 110.3(2)
C40 C39 P4 106.12(17)
C41 C39 P4 110.72(18)
C42 C39 P4 113.45(18)
C39 C40 H40A 109.5
C39 C40 H40B 109.5
H40A C40 H40B 109.5
C39 C40 H40C 109.5
H40A C40 H40C 109.5
H40B C40 H40C 109.5
C39 C41 H41A 109.5
C39 C41 H41B 109.5
H41A C41 H41B 109.5
C39 C41 H41C 109.5
H41A C41 H41C 109.5
H41B C41 H41C 109.5
C39 C42 H42A 109.5
C39 C42 H42B 109.5
H42A C42 H42B 109.5
C39 C42 H42C 109.5
H42A C42 H42C 109.5
H42B C42 H42C 109.5
C45 C43 C46 108.2(2)
C45 C43 C44 108.2(2)
C46 C43 C44 110.4(2)
C45 C43 P4 107.10(17)
C46 C43 P4 114.14(17)
C44 C43 P4 108.55(18)
C43 C44 H44A 109.5
C43 C44 H44B 109.5
H44A C44 H44B 109.5
C43 C44 H44C 109.5
H44A C44 H44C 109.5
H44B C44 H44C 109.5
C43 C45 H45A 109.5
C43 C45 H45B 109.5
H45A C45 H45B 109.5
C43 C45 H45C 109.5
H45A C45 H45C 109.5
H45B C45 H45C 109.5
C43 C46 H46A 109.5
C43 C46 H46B 109.5
H46A C46 H46B 109.5
C43 C46 H46C 109.5
H46A C46 H46C 109.5
H46B C46 H46C 109.5
Cl2 C47 Cl1 155.1(10)
Cl2 C47 H47A 97.6
Cl1 C47 H47A 97.6
Cl2 C47 H47B 97.6
Cl1 C47 H47B 97.6
H47A C47 H47B 103.6

loop_
_geom_bond_atom_site_label_1
_geom_bond_atom_site_label_2
_geom_bond_distance
Co1 N1 2.252(2)
Co1 P2 2.4543(7)
Co1 Br1 2.4576(4)
Co1 Br2 2.4591(4)
Co1 P1 2.4755(7)
Co2A N2 2.270(2)
Co2A P4 2.4508(7)
Co2A Br4 2.4561(4)
Co2A Br3 2.4713(4)
Co2A P3 2.4875(7)
P1 C7 1.841(3)
P1 C12 1.884(3)
P1 C8 1.885(3)
P2 C1 1.830(3)
P2 C20 1.877(3)
P2 C16 1.879(3)
P3 C30 1.835(2)
P3 C35 1.883(2)
P3 C31 1.890(2)
P4 C24 1.831(2)
P4 C43 1.882(3)
P4 C39 1.888(3)
N1 C6 1.349(3)
N1 C2 1.351(3)
N2 C25 1.348(3)
N2 C29 1.353(3)
C1 C2 1.505(4)
C1 H1A 0.9900
C1 H1B 0.9900
C2 C3 1.393(4)
C3 C4 1.382(4)
C3 H3A 0.9500
C4 C5 1.378(4)
C4 H4A 0.9500
C5 C6 1.385(4)
C5 H5A 0.9500
C6 C7 1.508(3)
C7 H7A 0.9900
C7 H7B 0.9900
C8 C9 1.536(4)
C8 C10 1.536(4)
C8 C11 1.541(4)
C9 H9A 0.9800
C9 H9B 0.9800
C9 H9C 0.9800
C10 H10A 0.9800
C10 H10B 0.9800
C10 H10C 0.9800
C11 H11A 0.9800
C11 H11B 0.9800
C11 H11C 0.9800
C12 C15 1.534(4)
C12 C14 1.535(4)
C12 C13 1.544(4)
C13 H13A 0.9800
C13 H13B 0.9800
C13 H13C 0.9800
C14 H14A 0.9800
C14 H14B 0.9800
C14 H14C 0.9800
C15 H15A 0.9800
C15 H15B 0.9800
C15 H15C 0.9800
C16 C17 1.531(4)
C16 C19 1.536(4)
C16 C18 1.543(4)
C17 H17A 0.9800
C17 H17B 0.9800
C17 H17C 0.9800
C18 H18A 0.9800
C18 H18B 0.9800
C18 H18C 0.9800
C19 H19A 0.9800
C19 H19B 0.9800
C19 H19C 0.9800
C20 C22 1.536(3)
C20 C21 1.536(3)
C20 C23 1.540(4)
C21 H21A 0.9800
C21 H21B 0.9800
C21 H21C 0.9800
C22 H22A 0.9800
C22 H22B 0.9800
C22 H22C 0.9800
C23 H23A 0.9800
C23 H23B 0.9800
C23 H23C 0.9800
C24 C25 1.506(3)
C24 H24A 0.9900
C24 H24B 0.9900
C25 C26 1.391(3)
C26 C27 1.383(4)
C26 H26A 0.9500
C27 C28 1.388(4)
C27 H27A 0.9500
C28 C29 1.386(3)
C28 H28A 0.9500
C29 C30 1.513(3)
C30 H30A 0.9900
C30 H30B 0.9900
C31 C32 1.535(3)
C31 C33 1.536(3)
C31 C34 1.541(3)
C32 H32A 0.9800
C32 H32B 0.9800
C32 H32C 0.9800
C33 H33A 0.9800
C33 H33B 0.9800
C33 H33C 0.9800
C34 H34A 0.9800
C34 H34B 0.9800
C34 H34C 0.9800
C35 C36 1.533(3)
C35 C37 1.537(4)
C35 C38 1.545(3)
C36 H36A 0.9800
C36 H36B 0.9800
C36 H36C 0.9800
C37 H37A 0.9800
C37 H37B 0.9800
C37 H37C 0.9800
C38 H38A 0.9800
C38 H38B 0.9800
C38 H38C 0.9800
C39 C40 1.534(4)
C39 C41 1.536(4)
C39 C42 1.537(4)
C40 H40A 0.9800
C40 H40B 0.9800
C40 H40C 0.9800
C41 H41A 0.9800
C41 H41B 0.9800
C41 H41C 0.9800
C42 H42A 0.9800
C42 H42B 0.9800
C42 H42C 0.9800
C43 C45 1.527(4)
C43 C46 1.533(3)
C43 C44 1.534(4)
C44 H44A 0.9800
C44 H44B 0.9800
C44 H44C 0.9800
C45 H45A 0.9800
C45 H45B 0.9800
C45 H45C 0.9800
C46 H46A 0.9800
C46 H46B 0.9800
C46 H46C 0.9800
C47 Cl2 1.396(17)
C47 Cl1 1.535(17)
C47 H47A 0.9900
C47 H47B 0.9900

loop_
_geom_torsion_atom_site_label_1
_geom_torsion_atom_site_label_2
_geom_torsion_atom_site_label_3
_geom_torsion_atom_site_label_4
_geom_torsion
N1 Co1 P1 C7 36.02(10)
P2 Co1 P1 C7 86.96(9)
Br1 Co1 P1 C7 -51.66(8)
Br2 Co1 P1 C7 -156.71(8)
N1 Co1 P1 C12 143.28(11)
P2 Co1 P1 C12 -165.78(10)
Br1 Co1 P1 C12 55.61(10)
Br2 Co1 P1 C12 -49.44(10)
N1 Co1 P1 C8 -75.11(11)
P2 Co1 P1 C8 -24.17(11)
Br1 Co1 P1 C8 -162.78(10)
Br2 Co1 P1 C8 92.17(10)
N1 Co1 P2 C1 9.11(10)
Br1 Co1 P2 C1 96.00(9)
Br2 Co1 P2 C1 -157.05(9)
P1 Co1 P2 C1 -40.95(10)
N1 Co1 P2 C20 -103.94(10)
Br1 Co1 P2 C20 -17.04(9)
Br2 Co1 P2 C20 89.90(9)
P1 Co1 P2 C20 -153.99(9)
N1 Co1 P2 C16 120.65(11)
Br1 Co1 P2 C16 -152.45(10)
Br2 Co1 P2 C16 -45.51(10)
P1 Co1 P2 C16 70.60(11)
N2 Co2A P3 C30 -33.67(9)
P4 Co2A P3 C30 -90.78(8)
Br4 Co2A P3 C30 157.85(8)
Br3 Co2A P3 C30 46.71(8)
N2 Co2A P3 C35 -142.49(10)
P4 Co2A P3 C35 160.39(9)
Br4 Co2A P3 C35 49.02(9)
Br3 Co2A P3 C35 -62.12(9)
N2 Co2A P3 C31 78.05(11)
P4 Co2A P3 C31 20.93(11)
Br4 Co2A P3 C31 -90.44(10)
Br3 Co2A P3 C31 158.42(10)
N2 Co2A P4 C24 21.99(9)
Br4 Co2A P4 C24 -168.38(8)
Br3 Co2A P4 C24 -57.86(8)
P3 Co2A P4 C24 78.48(9)
N2 Co2A P4 C43 -90.53(11)
Br4 Co2A P4 C43 79.09(10)
Br3 Co2A P4 C43 -170.38(10)
P3 Co2A P4 C43 -34.04(11)
N2 Co2A P4 C39 132.18(11)
Br4 Co2A P4 C39 -58.19(9)
Br3 Co2A P4 C39 52.33(10)
P3 Co2A P4 C39 -171.33(9)
P2 Co1 N1 C6 175.95(18)
Br1 Co1 N1 C6 67.25(17)
Br2 Co1 N1 C6 -100.9(3)
P1 Co1 N1 C6 -34.57(16)
P2 Co1 N1 C2 5.23(17)
Br1 Co1 N1 C2 -103.46(18)
Br2 Co1 N1 C2 88.3(3)
P1 Co1 N1 C2 154.71(19)
P4 Co2A N2 C25 -12.46(16)
Br4 Co2A N2 C25 -76.0(3)
Br3 Co2A N2 C25 98.32(17)
P3 Co2A N2 C25 -154.78(18)
P4 Co2A N2 C29 166.50(17)
Br4 Co2A N2 C29 102.9(3)
Br3 Co2A N2 C29 -82.73(17)
P3 Co2A N2 C29 24.18(16)
C20 P2 C1 C2 98.83(19)
C16 P2 C1 C2 -144.09(18)
Co1 P2 C1 C2 -22.36(19)
C6 N1 C2 C3 -6.7(4)
Co1 N1 C2 C3 164.05(18)
C6 N1 C2 C1 167.0(2)
Co1 N1 C2 C1 -22.3(3)
P2 C1 C2 N1 30.1(3)
P2 C1 C2 C3 -156.1(2)
N1 C2 C3 C4 4.3(4)
C1 C2 C3 C4 -169.3(2)
C2 C3 C4 C5 0.7(4)
C3 C4 C5 C6 -3.1(4)
C2 N1 C6 C5 4.2(4)
Co1 N1 C6 C5 -166.82(19)
C2 N1 C6 C7 -173.8(2)
Co1 N1 C6 C7 15.2(3)
C4 C5 C6 N1 0.7(4)
C4 C5 C6 C7 178.6(2)
N1 C6 C7 P1 23.7(3)
C5 C6 C7 P1 -154.4(2)
C12 P1 C7 C6 -164.44(17)
C8 P1 C7 C6 78.84(19)
Co1 P1 C7 C6 -43.34(17)
C7 P1 C8 C9 66.7(2)
C12 P1 C8 C9 -43.8(2)
Co1 P1 C8 C9 171.95(18)
C7 P1 C8 C10 -54.0(2)
C12 P1 C8 C10 -164.45(18)
Co1 P1 C8 C10 51.3(2)
C7 P1 C8 C11 -169.92(18)
C12 P1 C8 C11 79.6(2)
Co1 P1 C8 C11 -64.7(2)
C7 P1 C12 C15 -166.8(2)
C8 P1 C12 C15 -54.3(2)
Co1 P1 C12 C15 90.1(2)
C7 P1 C12 C14 76.7(2)
C8 P1 C12 C14 -170.75(18)
Co1 P1 C12 C14 -26.4(2)
C7 P1 C12 C13 -41.8(2)
C8 P1 C12 C13 70.7(2)
Co1 P1 C12 C13 -144.90(18)
C1 P2 C16 C17 -165.44(18)
C20 P2 C16 C17 -53.6(2)
Co1 P2 C16 C17 83.54(19)
C1 P2 C16 C19 -41.3(2)
C20 P2 C16 C19 70.5(2)
Co1 P2 C16 C19 -152.34(17)
C1 P2 C16 C18 77.8(2)
C20 P2 C16 C18 -170.36(18)
Co1 P2 C16 C18 -33.2(2)
C1 P2 C20 C22 71.9(2)
C16 P2 C20 C22 -38.9(2)
Co1 P2 C20 C22 -176.53(16)
C1 P2 C20 C21 -164.53(17)
C16 P2 C20 C21 84.66(19)
Co1 P2 C20 C21 -52.97(18)
C1 P2 C20 C23 -47.43(19)
C16 P2 C20 C23 -158.24(17)
Co1 P2 C20 C23 64.13(18)
C43 P4 C24 C25 88.41(19)
C39 P4 C24 C25 -155.84(17)
Co2A P4 C24 C25 -33.90(18)
C29 N2 C25 C26 -2.7(3)
Co2A N2 C25 C26 176.31(18)
C29 N2 C25 C24 174.4(2)
Co2A N2 C25 C24 -6.6(3)
P4 C24 C25 N2 29.4(3)
P4 C24 C25 C26 -153.43(19)
N2 C25 C26 C27 1.8(4)
C24 C25 C26 C27 -175.2(2)
C25 C26 C27 C28 0.1(4)
C26 C27 C28 C29 -1.1(4)
C25 N2 C29 C28 1.6(3)
Co2A N2 C29 C28 -177.40(18)
C25 N2 C29 C30 179.6(2)
Co2A N2 C29 C30 0.6(3)
C27 C28 C29 N2 0.3(4)
C27 C28 C29 C30 -177.7(2)
N2 C29 C30 P3 -36.2(3)
C28 C29 C30 P3 141.9(2)
C35 P3 C30 C29 163.94(16)
C31 P3 C30 C29 -80.04(18)
Co2A P3 C30 C29 47.05(16)
C30 P3 C31 C32 158.71(17)
C35 P3 C31 C32 -89.13(18)
Co2A P3 C31 C32 51.73(19)
C30 P3 C31 C33 -78.8(2)
C35 P3 C31 C33 33.4(2)
Co2A P3 C31 C33 174.22(15)
C30 P3 C31 C34 39.84(19)
C35 P3 C31 C34 151.99(17)
Co2A P3 C31 C34 -67.15(19)
C30 P3 C35 C36 -72.69(19)
C31 P3 C35 C36 175.17(17)
Co2A P3 C35 C36 30.29(19)
C30 P3 C35 C37 171.69(17)
C31 P3 C35 C37 59.6(2)
Co2A P3 C35 C37 -85.34(17)
C30 P3 C35 C38 46.5(2)
C31 P3 C35 C38 -65.6(2)
Co2A P3 C35 C38 149.51(16)
C24 P4 C39 C40 79.40(19)
C43 P4 C39 C40 -169.06(17)
Co2A P4 C39 C40 -28.9(2)
C24 P4 C39 C41 -164.04(18)
C43 P4 C39 C41 -52.5(2)
Co2A P4 C39 C41 87.65(18)
C24 P4 C39 C42 -39.4(2)
C43 P4 C39 C42 72.2(2)
Co2A P4 C39 C42 -147.67(16)
C24 P4 C43 C45 -50.0(2)
C39 P4 C43 C45 -160.20(17)
Co2A P4 C43 C45 59.52(19)
C24 P4 C43 C46 69.7(2)
C39 P4 C43 C46 -40.5(2)
Co2A P4 C43 C46 179.21(16)
C24 P4 C43 C44 -166.63(17)
C39 P4 C43 C44 83.15(19)
Co2A P4 C43 C44 -57.13(19)
